data_7019317
loop_
_publ_author_name
'Matsumoto, Takeshi'
'Wakizaka, Masanori'
'Yano, Hirokazu'
'Kobayashi, Atsushi'
'Chang, Ho-Chol'
'Kato, Masako'

_publ_section_title
;
 Coordination site-dependent cation binding and multi-responsible redox
 properties of Janus-head metalloligand,
 [Mo(V)(1,2-mercaptophenolato)(3)].
;
_journal_issue 27
_journal_name_full 'Dalton transactions (Cambridge, England : 2003)'
_journal_page_first 8303
_journal_page_last 8315
_journal_paper_doi 10.1039/c2dt30178d
_journal_volume 41
_journal_year 2012
_chemical_formula_moiety 'C34 H48 Mo N O3 S3 '
_chemical_formula_sum 'C34 H48 Mo N O3 S3'
_chemical_formula_weight 710.88
_space_group_IT_number 14
_symmetry_cell_setting monoclinic
_symmetry_Int_Tables_number 14
_symmetry_space_group_name_Hall '-P 2ybc'
_symmetry_space_group_name_H-M 'P 1 21/c 1'
_cell_angle_alpha 90.0000
_cell_angle_beta 97.4835(11)
_cell_angle_gamma 90.0000
_cell_formula_units_Z 4
_cell_length_a 9.600(3)
_cell_length_b 18.538(5)
_cell_length_c 19.720(6)
_cell_measurement_reflns_used 10174
_cell_measurement_temperature 223.1
_cell_measurement_theta_max 27.5
_cell_measurement_theta_min 3.0
_cell_volume 3479.6(18)
_computing_cell_refinement CrystalClear
_computing_data_collection CrystalClear
_computing_data_reduction CrystalStructure
_computing_publication_material 'CrystalStructure 3.8'
_computing_structure_refinement SHELXL
_computing_structure_solution SIR2004
_diffrn_ambient_temperature 223
_diffrn_detector_area_resol_mean 7.31
_diffrn_measured_fraction_theta_full 0.997
_diffrn_measured_fraction_theta_max 0.997
_diffrn_measurement_device_type 'Rigaku Mercury'
_diffrn_measurement_method \w
_diffrn_radiation_type 'Mo K\a'
_diffrn_radiation_wavelength 0.71070
_diffrn_reflns_av_R_equivalents 0.036
_diffrn_reflns_limit_h_max 12
_diffrn_reflns_limit_h_min -12
_diffrn_reflns_limit_k_max 17
_diffrn_reflns_limit_k_min -24
_diffrn_reflns_limit_l_max 24
_diffrn_reflns_limit_l_min -25
_diffrn_reflns_number 27972
_diffrn_reflns_theta_full 27.48
_diffrn_reflns_theta_max 27.48
_exptl_absorpt_coefficient_mu 0.589
_exptl_absorpt_correction_T_max 0.899
_exptl_absorpt_correction_T_min 0.728
_exptl_absorpt_correction_type multi-scan
_exptl_absorpt_process_details 'Jacobson, R. (1998) Private communication'
_exptl_crystal_colour brown
_exptl_crystal_density_diffrn 1.357
_exptl_crystal_density_method 'not measured'
_exptl_crystal_description platelet
_exptl_crystal_F_000 1492.00
_exptl_crystal_size_max 0.30
_exptl_crystal_size_mid 0.24
_exptl_crystal_size_min 0.18
_refine_diff_density_max 1.09
_refine_diff_density_min -0.62
_refine_ls_extinction_method none
_refine_ls_goodness_of_fit_ref 0.842
_refine_ls_hydrogen_treatment refall
_refine_ls_number_parameters 380
_refine_ls_number_reflns 7962
_refine_ls_R_factor_gt 0.0467
_refine_ls_shift/su_max 0.0170
_refine_ls_structure_factor_coef Fsqd
_refine_ls_weighting_details 'w = 1/[\s^2^(Fo^2^)+(0.0993P)^2^+4.2282P] where P=(Fo^2^+2Fc^2^)/3'
_refine_ls_weighting_scheme calc
_refine_ls_wR_factor_ref 0.1432
_reflns_number_gt 6374
_reflns_number_total 7962
_reflns_threshold_expression F^2^>2.0\s(F^2^)
_cod_data_source_file c2dt30178d.txt
_cod_data_source_block '__100512MompTBA_a_135'
_cod_original_cell_volume 3479.4(17)
_cod_original_formula_sum 'C34 H48 Mo N O3 S3 '
_cod_database_code 7019317

loop_
_symmetry_equiv_pos_site_id
_symmetry_equiv_pos_as_xyz
1 +X,+Y,+Z
2 -X,1/2+Y,1/2-Z
3 -X,-Y,-Z
4 +X,1/2-Y,1/2+Z

loop_
_atom_site_label
_atom_site_type_symbol
_atom_site_fract_x
_atom_site_fract_y
_atom_site_fract_z
_atom_site_U_iso_or_equiv
_atom_site_adp_type
_atom_site_occupancy
_atom_site_symmetry_multiplicity
_atom_site_calc_flag
_atom_site_refinement_flags
Mo(1) Mo 0.73378(3) 0.125792(13) 0.290290(13) 0.03054(10) Uani 1.00 1 d .
S(1) S 0.75478(9) 0.02582(4) 0.36503(5) 0.0402(2) Uani 1.00 1 d .
S(2) S 0.48511(8) 0.11093(5) 0.27020(4) 0.03657(17) Uani 1.00 1 d .
S(3) S 0.68889(9) 0.18521(4) 0.39205(4) 0.03740(18) Uani 1.00 1 d .
O(1) O 0.9350(2) 0.10202(12) 0.28750(12) 0.0384(4) Uani 1.00 1 d .
O(2) O 0.7074(2) 0.10100(12) 0.19131(12) 0.0390(5) Uani 1.00 1 d .
O(3) O 0.7679(2) 0.22775(11) 0.26586(11) 0.0354(4) Uani 1.00 1 d .
N(1) N 1.1796(2) 0.30793(14) 0.25307(14) 0.0349(5) Uani 1.00 1 d .
C(1) C 0.9359(3) 0.01166(17) 0.37160(17) 0.0385(6) Uani 1.00 1 d .
C(2) C 1.0099(4) -0.0375(2) 0.4167(2) 0.0504(8) Uani 1.00 1 d .
C(3) C 1.1520(4) -0.0463(2) 0.4159(2) 0.0582(10) Uani 1.00 1 d .
C(4) C 1.2218(4) -0.0076(2) 0.3705(2) 0.0561(9) Uani 1.00 1 d .
C(5) C 1.1494(3) 0.0410(2) 0.32554(19) 0.0448(7) Uani 1.00 1 d .
C(6) C 1.0065(3) 0.05235(17) 0.32701(16) 0.0367(6) Uani 1.00 1 d .
C(7) C 0.4613(3) 0.09766(16) 0.18168(16) 0.0338(6) Uani 1.00 1 d .
C(8) C 0.3318(3) 0.09192(18) 0.14162(18) 0.0423(7) Uani 1.00 1 d .
C(9) C 0.3243(4) 0.0847(2) 0.0714(2) 0.0521(9) Uani 1.00 1 d .
C(10) C 0.4467(4) 0.0810(2) 0.04161(19) 0.0515(9) Uani 1.00 1 d .
C(11) C 0.5765(4) 0.08580(19) 0.08044(18) 0.0472(8) Uani 1.00 1 d .
C(12) C 0.5845(3) 0.09509(15) 0.15125(16) 0.0345(6) Uani 1.00 1 d .
C(13) C 0.6723(3) 0.27370(17) 0.36104(17) 0.0356(6) Uani 1.00 1 d .
C(14) C 0.6168(3) 0.33092(18) 0.39484(18) 0.0413(7) Uani 1.00 1 d .
C(15) C 0.6078(3) 0.39860(19) 0.3645(2) 0.0489(8) Uani 1.00 1 d .
C(16) C 0.6554(3) 0.40937(18) 0.3019(2) 0.0450(8) Uani 1.00 1 d .
C(17) C 0.7120(3) 0.35332(17) 0.26860(18) 0.0384(6) Uani 1.00 1 d .
C(18) C 0.7186(2) 0.28450(16) 0.29773(15) 0.0311(6) Uani 1.00 1 d .
C(19) C 1.0773(3) 0.36573(18) 0.2736(2) 0.0430(7) Uani 1.00 1 d .
C(20) C 1.1452(4) 0.4286(2) 0.3136(2) 0.0548(9) Uani 1.00 1 d .
C(21) C 1.0372(4) 0.4730(2) 0.3456(2) 0.0619(10) Uani 1.00 1 d .
C(22) C 0.9902(5) 0.4397(3) 0.4072(2) 0.0828(15) Uani 1.00 1 d .
C(23) C 1.2641(3) 0.27528(19) 0.31464(18) 0.0429(7) Uani 1.00 1 d .
C(24) C 1.1809(4) 0.2442(2) 0.3681(2) 0.0525(9) Uani 1.00 1 d .
C(25) C 1.2749(4) 0.2016(2) 0.4221(2) 0.0660(12) Uani 1.00 1 d .
C(26) C 1.1893(5) 0.1669(3) 0.4716(2) 0.0827(15) Uani 1.00 1 d .
C(27) C 1.2765(3) 0.34517(19) 0.20887(18) 0.0410(7) Uani 1.00 1 d .
C(28) C 1.3728(3) 0.2963(2) 0.1756(2) 0.0465(8) Uani 1.00 1 d .
C(29) C 1.4563(3) 0.3396(2) 0.1301(2) 0.0501(8) Uani 1.00 1 d .
C(30) C 1.5540(4) 0.2932(2) 0.0941(2) 0.0679(11) Uani 1.00 1 d .
C(31) C 1.0942(3) 0.24937(19) 0.21389(18) 0.0420(7) Uani 1.00 1 d .
C(32) C 1.0167(4) 0.2674(2) 0.14505(18) 0.0489(8) Uani 1.00 1 d .
C(33) C 0.9597(4) 0.1993(2) 0.1091(2) 0.0651(11) Uani 1.00 1 d .
C(34) C 0.8859(5) 0.2088(3) 0.0401(2) 0.0780(14) Uani 1.00 1 d .
H(1) H 0.9628 -0.0642 0.4473 0.061 Uiso 1.00 1 c R
H(2) H 1.2023 -0.0789 0.4464 0.070 Uiso 1.00 1 c R
H(3) H 1.3187 -0.0143 0.3701 0.067 Uiso 1.00 1 c R
H(4) H 1.1968 0.0662 0.2941 0.054 Uiso 1.00 1 c R
H(5) H 0.2490 0.0930 0.1623 0.051 Uiso 1.00 1 c R
H(6) H 0.2365 0.0823 0.0441 0.062 Uiso 1.00 1 c R
H(7) H 0.4414 0.0750 -0.0060 0.062 Uiso 1.00 1 c R
H(8) H 0.6590 0.0829 0.0596 0.057 Uiso 1.00 1 c R
H(9) H 0.5859 0.3237 0.4376 0.050 Uiso 1.00 1 c R
H(10) H 0.5692 0.4373 0.3866 0.059 Uiso 1.00 1 c R
H(11) H 0.6491 0.4555 0.2819 0.054 Uiso 1.00 1 c R
H(12) H 0.7459 0.3613 0.2266 0.046 Uiso 1.00 1 c R
H(13) H 1.0222 0.3843 0.2320 0.052 Uiso 1.00 1 c R
H(14) H 1.0117 0.3425 0.3010 0.052 Uiso 1.00 1 c R
H(15) H 1.1921 0.4594 0.2831 0.066 Uiso 1.00 1 c R
H(16) H 1.2166 0.4106 0.3497 0.066 Uiso 1.00 1 c R
H(17) H 1.0776 0.5204 0.3581 0.074 Uiso 1.00 1 c R
H(18) H 0.9550 0.4805 0.3113 0.074 Uiso 1.00 1 c R
H(19) H 1.3276 0.3123 0.3365 0.051 Uiso 1.00 1 c R
H(20) H 1.3224 0.2368 0.2992 0.051 Uiso 1.00 1 c R
H(21) H 1.1070 0.2126 0.3458 0.063 Uiso 1.00 1 c R
H(22) H 1.1357 0.2836 0.3902 0.063 Uiso 1.00 1 c R
H(23) H 1.3253 0.1643 0.3998 0.079 Uiso 1.00 1 c R
H(24) H 1.3445 0.2340 0.4468 0.079 Uiso 1.00 1 c R
H(25) H 1.2186 0.3722 0.1729 0.049 Uiso 1.00 1 c R
H(26) H 1.3341 0.3802 0.2373 0.049 Uiso 1.00 1 c R
H(27) H 1.3174 0.2595 0.1485 0.056 Uiso 1.00 1 c R
H(28) H 1.4371 0.2717 0.2109 0.056 Uiso 1.00 1 c R
H(29) H 1.5117 0.3760 0.1577 0.060 Uiso 1.00 1 c R
H(30) H 1.3912 0.3650 0.0957 0.060 Uiso 1.00 1 c R
H(31) H 1.0253 0.2319 0.2426 0.050 Uiso 1.00 1 c R
H(32) H 1.1576 0.2091 0.2079 0.050 Uiso 1.00 1 c R
H(33) H 1.0802 0.2918 0.1174 0.059 Uiso 1.00 1 c R
H(34) H 0.9390 0.3003 0.1504 0.059 Uiso 1.00 1 c R
H(35) H 1.0383 0.1660 0.1067 0.078 Uiso 1.00 1 c R
H(36) H 0.8953 0.1763 0.1372 0.078 Uiso 1.00 1 c R
H(37) H 0.9100 0.4087 0.3935 0.099 Uiso 1.00 1 c R
H(38) H 0.9636 0.4772 0.4372 0.099 Uiso 1.00 1 c R
H(39) H 1.0662 0.4113 0.4311 0.099 Uiso 1.00 1 c R
H(40) H 1.1814 0.1997 0.5092 0.099 Uiso 1.00 1 c R
H(41) H 1.2349 0.1227 0.4891 0.099 Uiso 1.00 1 c R
H(42) H 1.0963 0.1558 0.4485 0.099 Uiso 1.00 1 c R
H(43) H 1.6443 0.2894 0.1225 0.081 Uiso 1.00 1 c R
H(44) H 1.5667 0.3151 0.0507 0.081 Uiso 1.00 1 c R
H(45) H 1.5137 0.2455 0.0863 0.081 Uiso 1.00 1 c R
H(46) H 0.7869 0.2169 0.0424 0.094 Uiso 1.00 1 c R
H(47) H 0.8973 0.1658 0.0133 0.094 Uiso 1.00 1 c R
H(48) H 0.9247 0.2500 0.0186 0.094 Uiso 1.00 1 c R

loop_
_atom_site_aniso_label
_atom_site_aniso_U_11
_atom_site_aniso_U_22
_atom_site_aniso_U_33
_atom_site_aniso_U_12
_atom_site_aniso_U_13
_atom_site_aniso_U_23
Mo(1) 0.02851(15) 0.02572(15) 0.03934(17) -0.00264(9) 0.01181(11) -0.00300(10)
S(1) 0.0399(4) 0.0297(3) 0.0545(5) -0.0027(3) 0.0197(3) 0.0041(3)
S(2) 0.0287(3) 0.0427(4) 0.0404(4) -0.0021(3) 0.0119(3) -0.0038(3)
S(3) 0.0441(4) 0.0330(3) 0.0366(4) -0.0037(3) 0.0108(3) -0.0033(3)
O(1) 0.0336(10) 0.0340(11) 0.0503(13) 0.0010(9) 0.0158(9) 0.0065(10)
O(2) 0.0342(11) 0.0389(11) 0.0466(12) -0.0045(9) 0.0147(9) -0.0091(10)
O(3) 0.0403(11) 0.0269(10) 0.0420(11) -0.0007(8) 0.0166(9) -0.0014(8)
N(1) 0.0316(12) 0.0341(13) 0.0408(14) -0.0039(10) 0.0115(10) -0.0010(10)
C(1) 0.0403(16) 0.0312(15) 0.0457(17) -0.0007(12) 0.0125(14) -0.0032(13)
C(2) 0.060(2) 0.0411(18) 0.051(2) 0.0004(16) 0.0084(17) 0.0023(15)
C(3) 0.056(2) 0.052(2) 0.063(2) 0.0137(18) -0.0040(19) 0.0014(19)
C(4) 0.0398(18) 0.059(2) 0.069(2) 0.0118(17) 0.0038(17) -0.008(2)
C(5) 0.0342(16) 0.0498(19) 0.052(2) 0.0013(14) 0.0107(14) -0.0052(16)
C(6) 0.0354(15) 0.0356(15) 0.0405(16) 0.0020(12) 0.0099(12) -0.0043(13)
C(7) 0.0379(15) 0.0246(13) 0.0399(16) -0.0010(11) 0.0089(12) -0.0019(12)
C(8) 0.0406(17) 0.0361(16) 0.0499(19) -0.0018(13) 0.0054(14) -0.0006(14)
C(9) 0.052(2) 0.046(2) 0.056(2) -0.0049(16) -0.0036(17) 0.0032(17)
C(10) 0.071(2) 0.0440(19) 0.0390(18) -0.0092(17) 0.0051(17) -0.0011(15)
C(11) 0.061(2) 0.0413(18) 0.0424(18) -0.0088(16) 0.0172(16) -0.0034(14)
C(12) 0.0432(16) 0.0221(13) 0.0386(16) -0.0049(12) 0.0073(12) -0.0030(11)
C(13) 0.0321(14) 0.0332(15) 0.0412(16) -0.0017(12) 0.0032(12) -0.0075(12)
C(14) 0.0457(17) 0.0384(17) 0.0416(17) -0.0020(14) 0.0127(14) -0.0129(14)
C(15) 0.0485(19) 0.0349(17) 0.064(2) 0.0015(15) 0.0093(17) -0.0150(16)
C(16) 0.0458(18) 0.0291(15) 0.060(2) 0.0019(13) 0.0054(16) -0.0039(14)
C(17) 0.0379(16) 0.0307(15) 0.0466(18) -0.0015(12) 0.0058(13) -0.0014(13)
C(18) 0.0273(13) 0.0250(13) 0.0409(16) -0.0039(10) 0.0039(11) -0.0042(11)
C(19) 0.0348(16) 0.0430(18) 0.053(2) 0.0016(13) 0.0126(14) 0.0024(15)
C(20) 0.048(2) 0.050(2) 0.067(2) 0.0005(16) 0.0092(18) -0.0116(18)
C(21) 0.067(2) 0.058(2) 0.064(2) 0.002(2) 0.019(2) -0.013(2)
C(22) 0.073(3) 0.121(4) 0.055(2) 0.027(3) 0.008(2) -0.008(2)
C(23) 0.0372(16) 0.0418(18) 0.0491(19) -0.0002(13) 0.0036(14) 0.0034(15)
C(24) 0.054(2) 0.056(2) 0.048(2) 0.0018(17) 0.0091(16) 0.0019(17)
C(25) 0.060(2) 0.089(3) 0.046(2) -0.017(2) -0.0054(18) 0.016(2)
C(26) 0.093(3) 0.103(4) 0.052(2) -0.010(3) 0.008(2) 0.017(2)
C(27) 0.0366(16) 0.0369(17) 0.0509(19) -0.0062(13) 0.0108(14) 0.0040(14)
C(28) 0.0365(16) 0.0468(19) 0.058(2) -0.0031(14) 0.0127(15) -0.0001(16)
C(29) 0.0422(18) 0.061(2) 0.049(2) -0.0023(16) 0.0131(15) 0.0107(17)
C(30) 0.059(2) 0.078(3) 0.070(2) -0.004(2) 0.025(2) -0.002(2)
C(31) 0.0360(16) 0.0435(18) 0.0478(18) -0.0103(13) 0.0110(14) -0.0016(14)
C(32) 0.051(2) 0.054(2) 0.0429(18) -0.0125(16) 0.0095(15) -0.0014(16)
C(33) 0.063(2) 0.073(2) 0.057(2) -0.023(2) 0.002(2) -0.004(2)
C(34) 0.070(2) 0.106(4) 0.057(2) -0.014(2) 0.004(2) -0.012(2)

loop_
_atom_type_symbol
_atom_type_description
_atom_type_scat_dispersion_real
_atom_type_scat_dispersion_imag
_atom_type_scat_source
C C 0.003 0.002
;
International Tables for Crystallography
(1992, Vol. C, Tables 4.2.6.8 and 6.1.1.4)
;
H H 0.000 0.000
;
International Tables for Crystallography
(1992, Vol. C, Table 6.1.1.4)
;
N N 0.006 0.003
;
International Tables for Crystallography
(1992, Vol. C, Tables 4.2.6.8 and 6.1.1.4)
;
O O 0.011 0.006
;
International Tables for Crystallography
(1992, Vol. C, Tables 4.2.6.8 and 6.1.1.4)
;
Mo Mo -1.683 0.686
;
International Tables for Crystallography
(1992, Vol. C, Tables 4.2.6.8 and 6.1.1.4)
;
S S 0.125 0.123
;
International Tables for Crystallography
(1992, Vol. C, Tables 4.2.6.8 and 6.1.1.4)
;

loop_
_geom_angle_atom_site_label_1
_geom_angle_atom_site_label_2
_geom_angle_atom_site_label_3
_geom_angle
_geom_angle_publ_flag
S(1) Mo(1) S(2) 90.88(3) yes
S(1) Mo(1) S(3) 81.19(2) yes
S(1) Mo(1) O(1) 80.74(7) yes
S(1) Mo(1) O(2) 114.90(6) yes
S(1) Mo(1) O(3) 153.44(6) yes
S(2) Mo(1) S(3) 84.62(3) yes
S(2) Mo(1) O(1) 157.62(6) yes
S(2) Mo(1) O(2) 79.26(6) yes
S(2) Mo(1) O(3) 105.23(6) yes
S(3) Mo(1) O(1) 114.17(6) yes
S(3) Mo(1) O(2) 157.16(6) yes
S(3) Mo(1) O(3) 79.50(6) yes
O(1) Mo(1) O(2) 85.50(9) yes
O(1) Mo(1) O(3) 90.72(8) yes
O(2) Mo(1) O(3) 89.18(8) yes
Mo(1) S(1) C(1) 99.65(11) yes
Mo(1) S(2) C(7) 100.36(10) yes
Mo(1) S(3) C(13) 99.07(11) yes
Mo(1) O(1) C(6) 124.3(2) yes
Mo(1) O(2) C(12) 126.0(2) yes
Mo(1) O(3) C(18) 123.51(19) yes
C(19) N(1) C(23) 111.3(2) yes
C(19) N(1) C(27) 107.1(2) yes
C(19) N(1) C(31) 108.2(2) yes
C(23) N(1) C(27) 109.9(2) yes
C(23) N(1) C(31) 109.0(2) yes
C(27) N(1) C(31) 111.4(2) yes
S(1) C(1) C(2) 124.2(2) yes
S(1) C(1) C(6) 115.5(2) yes
C(2) C(1) C(6) 120.2(3) yes
C(1) C(2) C(3) 119.5(3) yes
C(2) C(3) C(4) 120.5(3) yes
C(3) C(4) C(5) 120.4(3) yes
C(4) C(5) C(6) 119.9(3) yes
O(1) C(6) C(1) 119.0(2) yes
O(1) C(6) C(5) 121.6(3) yes
C(1) C(6) C(5) 119.4(2) yes
S(2) C(7) C(8) 124.8(2) yes
S(2) C(7) C(12) 115.3(2) yes
C(8) C(7) C(12) 119.9(2) yes
C(7) C(8) C(9) 120.2(3) yes
C(8) C(9) C(10) 119.5(3) yes
C(9) C(10) C(11) 121.2(3) yes
C(10) C(11) C(12) 119.4(3) yes
O(2) C(12) C(7) 118.4(2) yes
O(2) C(12) C(11) 121.9(3) yes
C(7) C(12) C(11) 119.7(2) yes
S(3) C(13) C(14) 124.7(2) yes
S(3) C(13) C(18) 115.0(2) yes
C(14) C(13) C(18) 120.3(2) yes
C(13) C(14) C(15) 119.2(3) yes
C(14) C(15) C(16) 120.3(3) yes
C(15) C(16) C(17) 120.8(3) yes
C(16) C(17) C(18) 119.5(3) yes
O(3) C(18) C(13) 118.7(2) yes
O(3) C(18) C(17) 121.5(2) yes
C(13) C(18) C(17) 119.8(2) yes
N(1) C(19) C(20) 115.3(2) yes
C(19) C(20) C(21) 111.3(3) yes
C(20) C(21) C(22) 114.2(3) yes
N(1) C(23) C(24) 116.0(2) yes
C(23) C(24) C(25) 111.4(3) yes
C(24) C(25) C(26) 110.7(3) yes
N(1) C(27) C(28) 115.6(2) yes
C(27) C(28) C(29) 110.0(3) yes
C(28) C(29) C(30) 112.6(3) yes
N(1) C(31) C(32) 118.4(2) yes
C(31) C(32) C(33) 110.2(3) yes
C(32) C(33) C(34) 116.0(4) yes
C(1) C(2) H(1) 120 no
C(3) C(2) H(1) 120 no
C(2) C(3) H(2) 120 no
C(4) C(3) H(2) 120 no
C(3) C(4) H(3) 120 no
C(5) C(4) H(3) 120 no
C(4) C(5) H(4) 120 no
C(6) C(5) H(4) 120 no
C(7) C(8) H(5) 120 no
C(9) C(8) H(5) 120 no
C(8) C(9) H(6) 120 no
C(10) C(9) H(6) 120 no
C(9) C(10) H(7) 119 no
C(11) C(10) H(7) 119 no
C(10) C(11) H(8) 120 no
C(12) C(11) H(8) 120 no
C(13) C(14) H(9) 120 no
C(15) C(14) H(9) 120 no
C(14) C(15) H(10) 120 no
C(16) C(15) H(10) 120 no
C(15) C(16) H(11) 120 no
C(17) C(16) H(11) 120 no
C(16) C(17) H(12) 120 no
C(18) C(17) H(12) 120 no
N(1) C(19) H(13) 109 no
N(1) C(19) H(14) 108 no
C(20) C(19) H(13) 109 no
C(20) C(19) H(14) 108 no
H(13) C(19) H(14) 108 no
C(19) C(20) H(15) 109 no
C(19) C(20) H(16) 109 no
C(21) C(20) H(15) 109 no
C(21) C(20) H(16) 109 no
H(15) C(20) H(16) 108 no
C(20) C(21) H(17) 109 no
C(20) C(21) H(18) 109 no
C(22) C(21) H(17) 109 no
C(22) C(21) H(18) 109 no
H(17) C(21) H(18) 108 no
C(21) C(22) H(37) 110 no
C(21) C(22) H(38) 110 no
C(21) C(22) H(39) 110 no
H(37) C(22) H(38) 110 no
H(37) C(22) H(39) 110 no
H(38) C(22) H(39) 110 no
N(1) C(23) H(19) 108 no
N(1) C(23) H(20) 108 no
C(24) C(23) H(19) 108 no
C(24) C(23) H(20) 108 no
H(19) C(23) H(20) 107 no
C(23) C(24) H(21) 109 no
C(23) C(24) H(22) 109 no
C(25) C(24) H(21) 109 no
C(25) C(24) H(22) 109 no
H(21) C(24) H(22) 108 no
C(24) C(25) H(23) 110 no
C(24) C(25) H(24) 110 no
C(26) C(25) H(23) 110 no
C(26) C(25) H(24) 110 no
H(23) C(25) H(24) 108 no
C(25) C(26) H(40) 110 no
C(25) C(26) H(41) 110 no
C(25) C(26) H(42) 110 no
H(40) C(26) H(41) 110 no
H(40) C(26) H(42) 110 no
H(41) C(26) H(42) 110 no
N(1) C(27) H(25) 108 no
N(1) C(27) H(26) 108 no
C(28) C(27) H(25) 108 no
C(28) C(27) H(26) 108 no
H(25) C(27) H(26) 107 no
C(27) C(28) H(27) 110 no
C(27) C(28) H(28) 110 no
C(29) C(28) H(27) 110 no
C(29) C(28) H(28) 110 no
H(27) C(28) H(28) 108 no
C(28) C(29) H(29) 109 no
C(28) C(29) H(30) 109 no
C(30) C(29) H(29) 109 no
C(30) C(29) H(30) 109 no
H(29) C(29) H(30) 108 no
C(29) C(30) H(43) 110 no
C(29) C(30) H(44) 110 no
C(29) C(30) H(45) 110 no
H(43) C(30) H(44) 110 no
H(43) C(30) H(45) 110 no
H(44) C(30) H(45) 110 no
N(1) C(31) H(31) 108 no
N(1) C(31) H(32) 108 no
C(32) C(31) H(31) 108 no
C(32) C(31) H(32) 108 no
H(31) C(31) H(32) 107 no
C(31) C(32) H(33) 110 no
C(31) C(32) H(34) 110 no
C(33) C(32) H(33) 110 no
C(33) C(32) H(34) 110 no
H(33) C(32) H(34) 108 no
C(32) C(33) H(35) 108 no
C(32) C(33) H(36) 108 no
C(34) C(33) H(35) 108 no
C(34) C(33) H(36) 108 no
H(35) C(33) H(36) 107 no
C(33) C(34) H(46) 110 no
C(33) C(34) H(47) 110 no
C(33) C(34) H(48) 110 no
H(46) C(34) H(47) 110 no
H(46) C(34) H(48) 110 no
H(47) C(34) H(48) 110 no

loop_
_geom_bond_atom_site_label_1
_geom_bond_atom_site_label_2
_geom_bond_distance
_geom_bond_publ_flag
Mo(1) S(1) 2.3601(8) yes
Mo(1) S(2) 2.3843(8) yes
Mo(1) S(3) 2.3772(8) yes
Mo(1) O(1) 1.989(2) yes
Mo(1) O(2) 1.989(2) yes
Mo(1) O(3) 1.988(2) yes
S(1) C(1) 1.746(3) yes
S(2) C(7) 1.748(3) yes
S(3) C(13) 1.751(3) yes
O(1) C(6) 1.336(3) yes
O(2) C(12) 1.337(3) yes
O(3) C(18) 1.343(3) yes
N(1) C(19) 1.543(4) yes
N(1) C(23) 1.497(4) yes
N(1) C(27) 1.521(4) yes
N(1) C(31) 1.511(4) yes
C(1) C(2) 1.400(4) yes
C(1) C(6) 1.399(4) yes
C(2) C(3) 1.377(5) yes
C(3) C(4) 1.387(6) yes
C(4) C(5) 1.384(5) yes
C(5) C(6) 1.393(4) yes
C(7) C(8) 1.387(4) yes
C(7) C(12) 1.394(4) yes
C(8) C(9) 1.385(5) yes
C(9) C(10) 1.382(6) yes
C(10) C(11) 1.378(5) yes
C(11) C(12) 1.399(4) yes
C(13) C(14) 1.395(4) yes
C(13) C(18) 1.393(4) yes
C(14) C(15) 1.388(4) yes
C(15) C(16) 1.385(5) yes
C(16) C(17) 1.378(4) yes
C(17) C(18) 1.397(4) yes
C(19) C(20) 1.507(5) yes
C(20) C(21) 1.524(6) yes
C(21) C(22) 1.483(7) yes
C(23) C(24) 1.517(5) yes
C(24) C(25) 1.523(5) yes
C(25) C(26) 1.501(7) yes
C(27) C(28) 1.505(5) yes
C(28) C(29) 1.511(5) yes
C(29) C(30) 1.515(6) yes
C(31) C(32) 1.498(4) yes
C(32) C(33) 1.515(5) yes
C(33) C(34) 1.461(6) yes
C(2) H(1) 0.94 no
C(3) H(2) 0.94 no
C(4) H(3) 0.94 no
C(5) H(4) 0.94 no
C(8) H(5) 0.94 no
C(9) H(6) 0.94 no
C(10) H(7) 0.94 no
C(11) H(8) 0.94 no
C(14) H(9) 0.94 no
C(15) H(10) 0.94 no
C(16) H(11) 0.94 no
C(17) H(12) 0.94 no
C(19) H(13) 0.98 no
C(19) H(14) 0.98 no
C(20) H(15) 0.98 no
C(20) H(16) 0.98 no
C(21) H(17) 0.98 no
C(21) H(18) 0.98 no
C(22) H(37) 0.97 no
C(22) H(38) 0.97 no
C(22) H(39) 0.97 no
C(23) H(19) 0.98 no
C(23) H(20) 0.98 no
C(24) H(21) 0.98 no
C(24) H(22) 0.98 no
C(25) H(23) 0.98 no
C(25) H(24) 0.98 no
C(26) H(40) 0.97 no
C(26) H(41) 0.97 no
C(26) H(42) 0.97 no
C(27) H(25) 0.98 no
C(27) H(26) 0.98 no
C(28) H(27) 0.98 no
C(28) H(28) 0.98 no
C(29) H(29) 0.98 no
C(29) H(30) 0.98 no
C(30) H(43) 0.97 no
C(30) H(44) 0.97 no
C(30) H(45) 0.97 no
C(31) H(31) 0.98 no
C(31) H(32) 0.98 no
C(32) H(33) 0.98 no
C(32) H(34) 0.98 no
C(33) H(35) 0.98 no
C(33) H(36) 0.98 no
C(34) H(46) 0.97 no
C(34) H(47) 0.97 no
C(34) H(48) 0.97 no

loop_
_geom_contact_atom_site_label_1
_geom_contact_atom_site_label_2
_geom_contact_distance
_geom_contact_site_symmetry_2
O(1) C(21) 3.587(5) 2_745
O(1) C(31) 3.533(4) .
O(2) C(20) 3.502(4) 2_745
O(2) C(21) 3.555(5) 2_745
O(2) C(33) 3.583(5) .
O(3) C(31) 3.444(4) .
C(2) C(2) 3.595(5) 3_756
C(8) C(16) 3.560(4) 2_645
C(16) C(8) 3.560(4) 2_655
C(17) C(19) 3.503(4) .
C(17) C(29) 3.436(4) 1_455
C(19) C(17) 3.503(4) .
C(20) O(2) 3.502(4) 2_755
C(21) O(1) 3.587(5) 2_755
C(21) O(2) 3.555(5) 2_755
C(29) C(17) 3.436(4) 1_655
C(31) O(1) 3.533(4) .
C(31) O(3) 3.444(4) .
C(33) O(2) 3.583(5) .
Mo(1) H(15) 3.520 2_745
S(1) H(15) 3.271 2_745
S(1) H(25) 2.964 2_745
S(1) H(26) 3.411 2_745
S(1) H(30) 3.426 2_745
S(2) H(3) 3.5559 1_455
S(2) H(4) 2.9852 1_455
S(2) H(11) 3.2672 2_645
S(2) H(20) 2.905 1_455
S(2) H(23) 3.299 1_455
S(2) H(28) 3.212 1_455
S(3) H(23) 3.535 1_455
S(3) H(44) 3.481 4_455
S(3) H(46) 3.500 4_555
S(3) H(48) 3.366 4_555
O(1) H(15) 3.159 2_745
O(1) H(17) 3.234 2_745
O(1) H(18) 3.244 2_745
O(1) H(21) 2.784 .
O(1) H(31) 2.744 .
O(1) H(32) 3.441 .
O(1) H(36) 3.246 .
O(1) H(42) 3.491 .
O(2) H(15) 2.820 2_745
O(2) H(17) 2.822 2_745
O(2) H(36) 2.616 .
O(3) H(14) 3.172 .
O(3) H(21) 3.438 .
O(3) H(28) 3.321 1_455
O(3) H(31) 2.572 .
O(3) H(34) 3.265 .
O(3) H(36) 3.107 .
O(3) H(43) 3.137 1_455
C(1) H(13) 3.181 2_745
C(1) H(15) 3.284 2_745
C(1) H(25) 3.052 2_745
C(1) H(42) 3.347 .
C(2) H(1) 3.261 3_756
C(2) H(13) 3.249 2_745
C(2) H(25) 3.119 2_745
C(2) H(33) 3.327 2_745
C(2) H(34) 3.347 2_745
C(2) H(41) 3.551 3_756
C(3) H(12) 3.537 2_745
C(3) H(13) 3.418 2_745
C(3) H(34) 3.203 2_745
C(3) H(41) 3.498 .
C(4) H(11) 3.465 2_745
C(4) H(12) 3.134 2_745
C(4) H(13) 3.514 2_745
C(4) H(23) 3.365 .
C(4) H(29) 3.447 2_845
C(4) H(41) 3.354 .
C(5) H(11) 3.437 2_745
C(5) H(13) 3.456 2_745
C(5) H(18) 2.974 2_745
C(5) H(21) 3.239 .
C(5) H(23) 3.095 .
C(5) H(41) 3.562 .
C(5) H(42) 3.316 .
C(6) H(13) 3.324 2_745
C(6) H(15) 3.201 2_745
C(6) H(18) 3.101 2_745
C(6) H(21) 3.130 .
C(6) H(42) 3.102 .
C(7) H(10) 3.260 2_645
C(7) H(11) 2.964 2_645
C(7) H(27) 3.332 1_455
C(7) H(28) 3.290 1_455
C(7) H(45) 3.398 1_455
C(8) H(4) 3.459 1_455
C(8) H(10) 3.092 2_645
C(8) H(11) 2.938 2_645
C(8) H(27) 3.114 1_455
C(8) H(32) 3.130 1_455
C(8) H(35) 3.130 1_455
C(8) H(45) 3.583 1_455
C(9) H(10) 2.995 2_645
C(9) H(27) 3.584 1_455
C(9) H(35) 3.286 1_455
C(9) H(38) 3.393 2_645
C(9) H(39) 3.466 4_454
C(9) H(45) 3.485 1_455
C(10) H(7) 3.195 3_655
C(10) H(9) 3.134 4_554
C(10) H(10) 3.029 2_645
C(10) H(10) 3.433 4_554
C(10) H(45) 3.217 1_455
C(11) H(7) 3.318 3_655
C(11) H(9) 3.289 4_554
C(11) H(10) 3.193 2_645
C(11) H(17) 3.593 2_745
C(11) H(36) 3.541 .
C(11) H(45) 3.027 1_455
C(11) H(46) 3.307 .
C(12) H(10) 3.316 2_645
C(12) H(15) 3.447 2_745
C(12) H(17) 3.554 2_745
C(12) H(36) 3.386 .
C(12) H(45) 3.106 1_455
C(13) H(19) 3.358 1_455
C(13) H(20) 3.488 1_455
C(13) H(28) 3.481 1_455
C(13) H(37) 3.391 .
C(14) H(7) 3.249 4_555
C(14) H(8) 3.595 4_555
C(14) H(19) 2.884 1_455
C(14) H(24) 3.437 1_455
C(14) H(37) 3.166 .
C(14) H(46) 3.269 4_555
C(14) H(47) 3.327 4_555
C(15) H(7) 3.221 4_555
C(15) H(19) 3.117 1_455
C(15) H(26) 3.406 1_455
C(15) H(37) 2.889 .
C(16) H(5) 3.572 2_655
C(16) H(18) 3.148 .
C(16) H(26) 3.226 1_455
C(16) H(29) 3.058 1_455
C(16) H(37) 2.843 .
C(17) H(13) 3.206 .
C(17) H(14) 2.872 .
C(17) H(18) 3.347 .
C(17) H(28) 3.125 1_455
C(17) H(29) 2.749 1_455
C(17) H(34) 3.531 .
C(17) H(37) 3.084 .
C(17) H(43) 3.106 1_455
C(18) H(14) 3.005 .
C(18) H(28) 3.014 1_455
C(18) H(31) 3.411 .
C(18) H(37) 3.367 .
C(18) H(43) 3.438 1_455
C(19) H(12) 3.197 .
C(21) H(5) 3.522 2_655
C(22) H(6) 3.374 4_655
C(22) H(38) 3.410 3_766
C(22) H(47) 3.079 4_555
C(25) H(4) 3.570 .
C(25) H(44) 3.539 4_555
C(26) H(1) 2.987 3_756
C(26) H(30) 2.976 4_555
C(26) H(33) 3.276 4_555
C(26) H(48) 3.210 4_555
C(28) H(40) 3.547 4_554
C(29) H(3) 3.464 2_855
C(29) H(12) 3.184 1_655
C(29) H(40) 3.396 4_554
C(29) H(41) 3.346 4_554
C(30) H(2) 3.496 2_855
C(30) H(12) 3.249 1_655
C(30) H(24) 3.349 4_554
C(30) H(46) 2.938 1_655
C(31) H(5) 3.471 1_655
C(32) H(40) 3.339 4_554
C(32) H(43) 3.569 1_455
C(33) H(5) 3.455 1_655
C(33) H(17) 3.406 2_745
C(33) H(43) 3.498 1_455
C(34) H(8) 3.250 .
C(34) H(9) 3.350 4_554
C(34) H(40) 3.427 4_554
C(34) H(43) 3.353 1_455
H(1) C(2) 3.261 3_756
H(1) C(26) 2.987 3_756
H(1) H(1) 3.181 3_756
H(1) H(25) 2.994 2_745
H(1) H(33) 2.964 2_745
H(1) H(34) 3.373 2_745
H(1) H(40) 3.044 3_756
H(1) H(41) 2.641 3_756
H(1) H(42) 2.781 3_756
H(2) C(30) 3.496 2_845
H(2) H(34) 3.135 2_745
H(2) H(43) 3.240 2_845
H(2) H(44) 2.959 2_845
H(2) H(48) 3.499 2_745
H(3) S(2) 3.5559 1_655
H(3) C(29) 3.464 2_845
H(3) H(11) 3.106 2_745
H(3) H(12) 3.005 2_745
H(3) H(23) 3.362 .
H(3) H(29) 2.705 2_845
H(3) H(30) 3.568 2_845
H(4) S(2) 2.9852 1_655
H(4) C(8) 3.459 1_655
H(4) C(25) 3.570 .
H(4) H(5) 2.756 1_655
H(4) H(11) 3.038 2_745
H(4) H(18) 2.860 2_745
H(4) H(20) 3.382 .
H(4) H(21) 3.062 .
H(4) H(23) 2.917 .
H(4) H(31) 3.569 .
H(4) H(32) 3.143 .
H(5) C(16) 3.572 2_645
H(5) C(21) 3.522 2_645
H(5) C(31) 3.471 1_455
H(5) C(33) 3.455 1_455
H(5) H(4) 2.756 1_455
H(5) H(10) 3.568 2_645
H(5) H(11) 2.896 2_645
H(5) H(17) 3.387 2_645
H(5) H(18) 2.953 2_645
H(5) H(27) 3.176 1_455
H(5) H(32) 2.534 1_455
H(5) H(35) 2.559 1_455
H(5) H(38) 3.402 2_645
H(6) C(22) 3.374 4_454
H(6) H(10) 3.450 2_645
H(6) H(35) 2.859 1_455
H(6) H(38) 2.793 2_645
H(6) H(38) 3.329 4_454
H(6) H(39) 2.589 4_454
H(6) H(47) 3.586 1_455
H(7) C(10) 3.195 3_655
H(7) C(11) 3.318 3_655
H(7) C(14) 3.249 4_554
H(7) C(15) 3.221 4_554
H(7) H(7) 2.999 3_655
H(7) H(8) 3.217 3_655
H(7) H(9) 2.661 4_554
H(7) H(10) 3.484 2_645
H(7) H(10) 2.593 4_554
H(7) H(16) 3.350 4_454
H(8) C(14) 3.595 4_554
H(8) C(34) 3.250 .
H(8) H(7) 3.217 3_655
H(8) H(9) 2.971 4_554
H(8) H(10) 3.429 4_554
H(8) H(17) 3.049 2_745
H(8) H(36) 3.096 .
H(8) H(45) 3.392 1_455
H(8) H(46) 2.811 .
H(8) H(47) 2.995 .
H(9) C(10) 3.134 4_555
H(9) C(11) 3.289 4_555
H(9) C(34) 3.350 4_555
H(9) H(7) 2.661 4_555
H(9) H(8) 2.971 4_555
H(9) H(19) 2.981 1_455
H(9) H(24) 2.878 1_455
H(9) H(44) 3.425 4_455
H(9) H(45) 3.355 4_455
H(9) H(46) 2.742 4_555
H(9) H(47) 3.168 4_555
H(10) C(7) 3.260 2_655
H(10) C(8) 3.092 2_655
H(10) C(9) 2.995 2_655
H(10) C(10) 3.029 2_655
H(10) C(10) 3.433 4_555
H(10) C(11) 3.193 2_655
H(10) C(12) 3.316 2_655
H(10) H(5) 3.568 2_655
H(10) H(6) 3.450 2_655
H(10) H(7) 3.484 2_655
H(10) H(7) 2.593 4_555
H(10) H(8) 3.429 4_555
H(10) H(16) 3.404 1_455
H(10) H(19) 3.336 1_455
H(10) H(37) 3.300 .
H(11) S(2) 3.2672 2_655
H(11) C(4) 3.465 2_755
H(11) C(5) 3.437 2_755
H(11) C(7) 2.964 2_655
H(11) C(8) 2.938 2_655
H(11) H(3) 3.106 2_755
H(11) H(4) 3.038 2_755
H(11) H(5) 2.896 2_655
H(11) H(18) 2.956 .
H(11) H(26) 3.342 1_455
H(11) H(29) 3.011 1_455
H(11) H(37) 3.230 .
H(12) C(3) 3.537 2_755
H(12) C(4) 3.134 2_755
H(12) C(19) 3.197 .
H(12) C(29) 3.184 1_455
H(12) C(30) 3.249 1_455
H(12) H(3) 3.005 2_755
H(12) H(13) 2.675 .
H(12) H(14) 2.794 .
H(12) H(18) 3.291 .
H(12) H(28) 3.377 1_455
H(12) H(29) 2.485 1_455
H(12) H(31) 3.582 .
H(12) H(34) 2.775 .
H(12) H(37) 3.568 .
H(12) H(43) 2.535 1_455
H(13) C(1) 3.181 2_755
H(13) C(2) 3.249 2_755
H(13) C(3) 3.418 2_755
H(13) C(4) 3.514 2_755
H(13) C(5) 3.456 2_755
H(13) C(6) 3.324 2_755
H(13) C(17) 3.206 .
H(13) H(12) 2.675 .
H(14) O(3) 3.172 .
H(14) C(17) 2.872 .
H(14) C(18) 3.005 .
H(14) H(12) 2.794 .
H(15) Mo(1) 3.520 2_755
H(15) S(1) 3.271 2_755
H(15) O(1) 3.159 2_755
H(15) O(2) 2.820 2_755
H(15) C(1) 3.284 2_755
H(15) C(6) 3.201 2_755
H(15) C(12) 3.447 2_755
H(16) H(7) 3.350 4_655
H(16) H(10) 3.404 1_655
H(17) O(1) 3.234 2_755
H(17) O(2) 2.822 2_755
H(17) C(11) 3.593 2_755
H(17) C(12) 3.554 2_755
H(17) C(33) 3.406 2_755
H(17) H(5) 3.387 2_655
H(17) H(8) 3.049 2_755
H(17) H(35) 3.034 2_755
H(17) H(36) 2.902 2_755
H(18) O(1) 3.244 2_755
H(18) C(5) 2.974 2_755
H(18) C(6) 3.101 2_755
H(18) C(16) 3.148 .
H(18) C(17) 3.347 .
H(18) H(4) 2.860 2_755
H(18) H(5) 2.953 2_655
H(18) H(11) 2.956 .
H(18) H(12) 3.291 .
H(19) C(13) 3.358 1_655
H(19) C(14) 2.884 1_655
H(19) C(15) 3.117 1_655
H(19) H(9) 2.981 1_655
H(19) H(10) 3.336 1_655
H(20) S(2) 2.905 1_655
H(20) C(13) 3.488 1_655
H(20) H(4) 3.382 .
H(21) O(1) 2.784 .
H(21) O(3) 3.438 .
H(21) C(5) 3.239 .
H(21) C(6) 3.130 .
H(21) H(4) 3.062 .
H(22) H(48) 3.498 4_555
H(23) S(2) 3.299 1_655
H(23) S(3) 3.535 1_655
H(23) C(4) 3.365 .
H(23) C(5) 3.095 .
H(23) H(3) 3.362 .
H(23) H(4) 2.917 .
H(23) H(44) 3.546 4_555
H(24) C(14) 3.437 1_655
H(24) C(30) 3.349 4_555
H(24) H(9) 2.878 1_655
H(24) H(30) 3.441 4_555
H(24) H(44) 2.903 4_555
H(24) H(45) 3.030 4_555
H(25) S(1) 2.964 2_755
H(25) C(1) 3.052 2_755
H(25) C(2) 3.119 2_755
H(25) H(1) 2.994 2_755
H(25) H(40) 3.466 4_554
H(26) S(1) 3.411 2_755
H(26) C(15) 3.406 1_655
H(26) C(16) 3.226 1_655
H(26) H(11) 3.342 1_655
H(27) C(7) 3.332 1_655
H(27) C(8) 3.114 1_655
H(27) C(9) 3.584 1_655
H(27) H(5) 3.176 1_655
H(27) H(40) 2.980 4_554
H(28) S(2) 3.212 1_655
H(28) O(3) 3.321 1_655
H(28) C(7) 3.290 1_655
H(28) C(13) 3.481 1_655
H(28) C(17) 3.125 1_655
H(28) C(18) 3.014 1_655
H(28) H(12) 3.377 1_655
H(29) C(4) 3.447 2_855
H(29) C(16) 3.058 1_655
H(29) C(17) 2.749 1_655
H(29) H(3) 2.705 2_855
H(29) H(11) 3.011 1_655
H(29) H(12) 2.485 1_655
H(30) S(1) 3.426 2_755
H(30) C(26) 2.976 4_554
H(30) H(3) 3.568 2_855
H(30) H(24) 3.441 4_554
H(30) H(40) 2.739 4_554
H(30) H(41) 2.429 4_554
H(31) O(1) 2.744 .
H(31) O(3) 2.572 .
H(31) C(18) 3.411 .
H(31) H(4) 3.569 .
H(31) H(12) 3.582 .
H(32) O(1) 3.441 .
H(32) C(8) 3.130 1_655
H(32) H(4) 3.143 .
H(32) H(5) 2.534 1_655
H(33) C(2) 3.327 2_755
H(33) C(26) 3.276 4_554
H(33) H(1) 2.964 2_755
H(33) H(40) 2.460 4_554
H(33) H(41) 3.478 4_554
H(33) H(42) 3.492 4_554
H(34) O(3) 3.265 .
H(34) C(2) 3.347 2_755
H(34) C(3) 3.203 2_755
H(34) C(17) 3.531 .
H(34) H(1) 3.373 2_755
H(34) H(2) 3.135 2_755
H(34) H(12) 2.775 .
H(34) H(43) 2.819 1_455
H(35) C(8) 3.130 1_655
H(35) C(9) 3.286 1_655
H(35) H(5) 2.559 1_655
H(35) H(6) 2.859 1_655
H(35) H(17) 3.034 2_745
H(35) H(40) 3.531 4_554
H(36) O(1) 3.246 .
H(36) O(2) 2.616 .
H(36) O(3) 3.107 .
H(36) C(11) 3.541 .
H(36) C(12) 3.386 .
H(36) H(8) 3.096 .
H(36) H(17) 2.902 2_745
H(36) H(43) 3.179 1_455
H(37) C(13) 3.391 .
H(37) C(14) 3.166 .
H(37) C(15) 2.889 .
H(37) C(16) 2.843 .
H(37) C(17) 3.084 .
H(37) C(18) 3.367 .
H(37) H(10) 3.300 .
H(37) H(11) 3.230 .
H(37) H(12) 3.568 .
H(37) H(47) 2.753 4_555
H(38) C(9) 3.393 2_655
H(38) C(22) 3.410 3_766
H(38) H(5) 3.402 2_655
H(38) H(6) 2.793 2_655
H(38) H(6) 3.329 4_655
H(38) H(38) 2.623 3_766
H(38) H(39) 3.360 3_766
H(38) H(47) 3.152 4_555
H(39) C(9) 3.466 4_655
H(39) H(6) 2.589 4_655
H(39) H(38) 3.360 3_766
H(39) H(47) 2.826 4_555
H(40) C(28) 3.547 4_555
H(40) C(29) 3.396 4_555
H(40) C(32) 3.339 4_555
H(40) C(34) 3.427 4_555
H(40) H(1) 3.044 3_756
H(40) H(25) 3.466 4_555
H(40) H(27) 2.980 4_555
H(40) H(30) 2.739 4_555
H(40) H(33) 2.460 4_555
H(40) H(35) 3.531 4_555
H(40) H(45) 3.501 4_555
H(40) H(48) 2.664 4_555
H(41) C(2) 3.551 3_756
H(41) C(3) 3.498 .
H(41) C(4) 3.354 .
H(41) C(5) 3.562 .
H(41) C(29) 3.346 4_555
H(41) H(1) 2.641 3_756
H(41) H(30) 2.429 4_555
H(41) H(33) 3.478 4_555
H(41) H(44) 3.456 4_555
H(42) O(1) 3.491 .
H(42) C(1) 3.347 .
H(42) C(5) 3.316 .
H(42) C(6) 3.102 .
H(42) H(1) 2.781 3_756
H(42) H(33) 3.492 4_555
H(42) H(48) 2.876 4_555
H(43) O(3) 3.137 1_655
H(43) C(17) 3.106 1_655
H(43) C(18) 3.438 1_655
H(43) C(32) 3.569 1_655
H(43) C(33) 3.498 1_655
H(43) C(34) 3.353 1_655
H(43) H(2) 3.240 2_855
H(43) H(12) 2.535 1_655
H(43) H(34) 2.819 1_655
H(43) H(36) 3.179 1_655
H(43) H(46) 2.595 1_655
H(44) S(3) 3.481 4_654
H(44) C(25) 3.539 4_554
H(44) H(2) 2.959 2_855
H(44) H(9) 3.425 4_654
H(44) H(23) 3.546 4_554
H(44) H(24) 2.903 4_554
H(44) H(41) 3.456 4_554
H(44) H(46) 2.810 1_655
H(45) C(7) 3.398 1_655
H(45) C(8) 3.583 1_655
H(45) C(9) 3.485 1_655
H(45) C(10) 3.217 1_655
H(45) C(11) 3.027 1_655
H(45) C(12) 3.106 1_655
H(45) H(8) 3.392 1_655
H(45) H(9) 3.355 4_654
H(45) H(24) 3.030 4_554
H(45) H(40) 3.501 4_554
H(45) H(46) 2.915 1_655
H(46) S(3) 3.500 4_554
H(46) C(11) 3.307 .
H(46) C(14) 3.269 4_554
H(46) C(30) 2.938 1_455
H(46) H(8) 2.811 .
H(46) H(9) 2.742 4_554
H(46) H(43) 2.595 1_455
H(46) H(44) 2.810 1_455
H(46) H(45) 2.915 1_455
H(47) C(14) 3.327 4_554
H(47) C(22) 3.079 4_554
H(47) H(6) 3.586 1_655
H(47) H(8) 2.995 .
H(47) H(9) 3.168 4_554
H(47) H(37) 2.753 4_554
H(47) H(38) 3.152 4_554
H(47) H(39) 2.826 4_554
H(48) S(3) 3.366 4_554
H(48) C(26) 3.210 4_554
H(48) H(2) 3.499 2_755
H(48) H(22) 3.498 4_554
H(48) H(40) 2.664 4_554
H(48) H(42) 2.876 4_554

loop_
_geom_torsion_atom_site_label_1
_geom_torsion_atom_site_label_2
_geom_torsion_atom_site_label_3
_geom_torsion_atom_site_label_4
_geom_torsion
S(1) Mo(1) S(2) C(7) -120.54(10)
S(2) Mo(1) S(1) C(1) 166.36(11)
S(1) Mo(1) S(3) C(13) 177.03(10)
S(3) Mo(1) S(1) C(1) -109.23(11)
S(1) Mo(1) O(1) C(6) -6.7(2)
O(1) Mo(1) S(1) C(1) 7.20(13)
S(1) Mo(1) O(2) C(12) 94.2(2)
O(2) Mo(1) S(1) C(1) 87.80(13)
S(1) Mo(1) O(3) C(18) -63.9(2)
O(3) Mo(1) S(1) C(1) -65.48(19)
S(2) Mo(1) S(3) C(13) -91.24(10)
S(3) Mo(1) S(2) C(7) 158.40(10)
S(2) Mo(1) O(1) C(6) -75.9(3)
O(1) Mo(1) S(2) C(7) -53.2(2)
S(2) Mo(1) O(2) C(12) 8.3(2)
O(2) Mo(1) S(2) C(7) -5.35(12)
S(2) Mo(1) O(3) C(18) 61.6(2)
O(3) Mo(1) S(2) C(7) 80.83(12)
S(3) Mo(1) O(1) C(6) 69.2(2)
O(1) Mo(1) S(3) C(13) 101.40(12)
S(3) Mo(1) O(2) C(12) -37.6(3)
O(2) Mo(1) S(3) C(13) -46.1(2)
S(3) Mo(1) O(3) C(18) -19.83(18)
O(3) Mo(1) S(3) C(13) 15.36(11)
O(1) Mo(1) O(2) C(12) 171.8(2)
O(2) Mo(1) O(1) C(6) -122.9(2)
O(1) Mo(1) O(3) C(18) -134.3(2)
O(3) Mo(1) O(1) C(6) 148.0(2)
O(2) Mo(1) O(3) C(18) 140.2(2)
O(3) Mo(1) O(2) C(12) -97.4(2)
Mo(1) S(1) C(1) C(2) 172.6(2)
Mo(1) S(1) C(1) C(6) -8.6(2)
Mo(1) S(2) C(7) C(8) -174.4(2)
Mo(1) S(2) C(7) C(12) 3.7(2)
Mo(1) S(3) C(13) C(14) 166.2(2)
Mo(1) S(3) C(13) C(18) -13.5(2)
Mo(1) O(1) C(6) C(1) 2.8(3)
Mo(1) O(1) C(6) C(5) -176.2(2)
Mo(1) O(2) C(12) C(7) -8.3(3)
Mo(1) O(2) C(12) C(11) 172.3(2)
Mo(1) O(3) C(18) C(13) 16.7(3)
Mo(1) O(3) C(18) C(17) -162.8(2)
C(19) N(1) C(23) C(24) 54.2(3)
C(23) N(1) C(19) C(20) 60.2(3)
C(19) N(1) C(27) C(28) -172.3(2)
C(27) N(1) C(19) C(20) -60.0(3)
C(19) N(1) C(31) C(32) 67.3(3)
C(31) N(1) C(19) C(20) 179.8(3)
C(23) N(1) C(27) C(28) 66.6(3)
C(27) N(1) C(23) C(24) 172.7(2)
C(23) N(1) C(31) C(32) -171.6(3)
C(31) N(1) C(23) C(24) -65.0(3)
C(27) N(1) C(31) C(32) -50.1(3)
C(31) N(1) C(27) C(28) -54.3(3)
S(1) C(1) C(2) C(3) 177.6(2)
S(1) C(1) C(6) O(1) 5.2(3)
S(1) C(1) C(6) C(5) -175.7(2)
C(2) C(1) C(6) O(1) -175.9(3)
C(2) C(1) C(6) C(5) 3.2(4)
C(6) C(1) C(2) C(3) -1.2(5)
C(1) C(2) C(3) C(4) -0.7(5)
C(2) C(3) C(4) C(5) 0.4(6)
C(3) C(4) C(5) C(6) 1.6(5)
C(4) C(5) C(6) O(1) 175.7(3)
C(4) C(5) C(6) C(1) -3.4(5)
S(2) C(7) C(8) C(9) 177.1(2)
S(2) C(7) C(12) O(2) 1.6(3)
S(2) C(7) C(12) C(11) -179.0(2)
C(8) C(7) C(12) O(2) 179.8(2)
C(8) C(7) C(12) C(11) -0.8(4)
C(12) C(7) C(8) C(9) -0.9(4)
C(7) C(8) C(9) C(10) 2.0(5)
C(8) C(9) C(10) C(11) -1.3(5)
C(9) C(10) C(11) C(12) -0.4(5)
C(10) C(11) C(12) O(2) -179.2(3)
C(10) C(11) C(12) C(7) 1.5(4)
S(3) C(13) C(14) C(15) -179.3(2)
S(3) C(13) C(18) O(3) 1.4(3)
S(3) C(13) C(18) C(17) -179.1(2)
C(14) C(13) C(18) O(3) -178.2(2)
C(14) C(13) C(18) C(17) 1.2(4)
C(18) C(13) C(14) C(15) 0.3(4)
C(13) C(14) C(15) C(16) -1.0(5)
C(14) C(15) C(16) C(17) 0.2(4)
C(15) C(16) C(17) C(18) 1.3(4)
C(16) C(17) C(18) O(3) 177.4(2)
C(16) C(17) C(18) C(13) -2.1(4)
N(1) C(19) C(20) C(21) -166.6(3)
C(19) C(20) C(21) C(22) 76.4(4)
N(1) C(23) C(24) C(25) 170.4(3)
C(23) C(24) C(25) C(26) -175.9(3)
N(1) C(27) C(28) C(29) 176.5(2)
C(27) C(28) C(29) C(30) -179.1(3)
N(1) C(31) C(32) C(33) 169.9(3)
C(31) C(32) C(33) C(34) -177.8(3)
